data_4111207
loop_
_publ_author_name
'Andreas Franken'
'Thomas D. McGrath'
'F. Gordon A. Stone'

_publ_contact_author_address
; Department of Chemistry and Biochemistry
  Baylor University
  One Bear Place # 97348
  Waco
  TX, 76798-7348
  USA
;
_publ_contact_author_email Gordon_Stone@baylor.edu
_publ_contact_author_fax '+1 254 710 2403'
_publ_contact_author_name 'Prof. F. Gordon A. Stone'
_publ_contact_author_phone '+1 254 710 4427'
_publ_section_title
;
 Iridium-Iron-Monocarborane Clusters from Oxidative Insertion Reactions of
 [IrCl(CO)(PPh~3~)~2~] with Ferracarborane Anions
;
_journal_name_full 'Journal of the American Chemical Society'
_journal_page_first 16169
_journal_page_last 16177
_journal_paper_doi 10.1021/ja065042n
_journal_volume 128
_journal_year 2006
_chemical_formula_sum 'C59 H53 B6 Fe Ir2 O4 P3'
_chemical_formula_weight 1424.03
_chemical_name_systematic
; 
 ? 
;
_space_group_IT_number 14
_symmetry_cell_setting monoclinic
_symmetry_space_group_name_Hall '-P 2ybc'
_symmetry_space_group_name_H-M 'P 1 21/c 1'
_atom_sites_solution_hydrogens geom
_atom_sites_solution_primary direct
_atom_sites_solution_secondary difmap
_audit_creation_date ' 2006'
_audit_creation_method SHELXL-97
_audit_update_record
;
 ?
;
_cell_angle_alpha 90.00
_cell_angle_beta 100.724(5)
_cell_angle_gamma 90.00
_cell_formula_units_Z 4
_cell_length_a 15.2841(17)
_cell_length_b 11.6190(13)
_cell_length_c 31.968(4)
_cell_measurement_reflns_used 6863
_cell_measurement_temperature 110(2)
_cell_measurement_theta_max 31.06
_cell_measurement_theta_min 2.59
_cell_volume 5577.9(11)
_computing_cell_refinement 'Bruker APEX2 (Bruker, 2003)'
_computing_data_collection 'Bruker APEX2 (Bruker, 2003)'
_computing_data_reduction 'Bruker APEX2 (Bruker, 2003)'
_computing_molecular_graphics 'Bruker SHELXTL (Bruker, 2001)'
_computing_publication_material 'Bruker SHELXTL (Bruker, 2001)'
_computing_structure_refinement 'Bruker SHELXTL (Bruker, 2001)'
_computing_structure_solution 'Bruker SHELXTL (Bruker, 2001)'
_diffrn_ambient_temperature 110(2)
_diffrn_measured_fraction_theta_full 0.999
_diffrn_measured_fraction_theta_max 0.895
_diffrn_measurement_device_type 'Bruker-Nonius X8 APEX CCD area detector'
_diffrn_measurement_method 'phi and omega scans'
_diffrn_radiation_monochromator graphite
_diffrn_radiation_source 'fine-focus sealed tube'
_diffrn_radiation_type MoK\a
_diffrn_radiation_wavelength 0.71073
_diffrn_reflns_av_R_equivalents 0.0434
_diffrn_reflns_av_sigmaI/netI 0.0534
_diffrn_reflns_limit_h_max 21
_diffrn_reflns_limit_h_min -21
_diffrn_reflns_limit_k_max 16
_diffrn_reflns_limit_k_min -16
_diffrn_reflns_limit_l_max 40
_diffrn_reflns_limit_l_min -45
_diffrn_reflns_number 53316
_diffrn_reflns_theta_full 27.50
_diffrn_reflns_theta_max 31.46
_diffrn_reflns_theta_min 2.04
_exptl_absorpt_coefficient_mu 5.149
_exptl_absorpt_correction_T_max 0.882
_exptl_absorpt_correction_T_min 0.627
_exptl_absorpt_correction_type multi-scan
_exptl_absorpt_process_details 'SADABS (Bruker, 2003)'
_exptl_crystal_colour green
_exptl_crystal_density_diffrn 1.696
_exptl_crystal_description plate
_exptl_crystal_F_000 2776
_exptl_crystal_size_max 0.11
_exptl_crystal_size_mid 0.11
_exptl_crystal_size_min 0.03
_refine_diff_density_max 1.183
_refine_diff_density_min -1.145
_refine_diff_density_rms 0.152
_refine_ls_extinction_method none
_refine_ls_goodness_of_fit_ref 1.011
_refine_ls_hydrogen_treatment mixed
_refine_ls_matrix_type full
_refine_ls_number_parameters 700
_refine_ls_number_reflns 16543
_refine_ls_number_restraints 0
_refine_ls_restrained_S_all 1.011
_refine_ls_R_factor_all 0.0510
_refine_ls_R_factor_gt 0.0317
_refine_ls_shift/su_max 0.002
_refine_ls_shift/su_mean 0.000
_refine_ls_structure_factor_coef Fsqd
_refine_ls_weighting_details 'calc w=1/[\s^2^(Fo^2^)+(0.0184P)^2^+1.3356P] where P=(Fo^2^+2Fc^2^)/3'
_refine_ls_weighting_scheme calc
_refine_ls_wR_factor_gt 0.0521
_refine_ls_wR_factor_ref 0.0568
_reflns_number_gt 13052
_reflns_number_total 16543
_reflns_threshold_expression >2sigma(I)
_cod_data_source_file ja065042nsi20060713_084502.cif
_cod_data_source_block 5
_cod_original_sg_symbol_H-M 'P 1 21/c 1 '
_cod_database_code 4111207

loop_
_symmetry_equiv_pos_as_xyz
'x, y, z'
'-x, y+1/2, -z+1/2'
'-x, -y, -z'
'x, -y-1/2, z-1/2'

loop_
_atom_site_label
_atom_site_type_symbol
_atom_site_fract_x
_atom_site_fract_y
_atom_site_fract_z
_atom_site_U_iso_or_equiv
_atom_site_adp_type
_atom_site_occupancy
_atom_site_symmetry_multiplicity
_atom_site_calc_flag
_atom_site_refinement_flags
C1 C 0.2468(2) -0.0637(3) 0.03830(11) 0.0173(7) Uani 1 1 d .
H1 H 0.237(2) -0.106(3) 0.0160(11) 0.021 Uiso 1 1 d .
B2 B 0.3469(2) -0.0397(3) 0.06286(13) 0.0170(8) Uani 1 1 d .
H2 H 0.405(2) -0.072(3) 0.0508(10) 0.020 Uiso 1 1 d .
B3 B 0.2499(2) 0.0730(3) 0.03661(12) 0.0155(8) Uani 1 1 d .
H3 H 0.246(2) 0.118(3) 0.0067(11) 0.019 Uiso 1 1 d .
B4 B 0.1705(2) -0.0077(3) 0.06014(12) 0.0146(8) Uani 1 1 d .
H4 H 0.105(2) -0.029(3) 0.0484(10) 0.017 Uiso 1 1 d .
B5 B 0.2657(2) -0.1168(3) 0.08602(13) 0.0191(8) Uani 1 1 d .
H5 H 0.255(2) -0.215(3) 0.0896(11) 0.023 Uiso 1 1 d .
B8 B 0.2088(2) 0.1216(3) 0.07913(11) 0.0114(7) Uani 1 1 d .
B9 B 0.3511(2) -0.0458(3) 0.11825(13) 0.0179(8) Uani 1 1 d .
H9 H 0.407(2) -0.087(3) 0.1403(10) 0.021 Uiso 1 1 d .
H21 H 0.309(2) 0.247(3) 0.1309(10) 0.021 Uiso 1 1 d .
H31 H 0.193(2) 0.128(3) 0.1517(10) 0.021 Uiso 1 1 d .
Ir1 Ir 0.350600(7) 0.134745(10) 0.098921(4) 0.01096(3) Uani 1 1 d .
C11 C 0.4570(2) 0.1273(3) 0.14112(11) 0.0179(7) Uani 1 1 d .
O11 O 0.52001(15) 0.1189(2) 0.16632(8) 0.0293(6) Uani 1 1 d .
P1 P 0.41999(5) 0.25767(7) 0.05672(3) 0.01295(16) Uani 1 1 d .
C111 C 0.53847(19) 0.2289(3) 0.06048(10) 0.0154(7) Uani 1 1 d .
C112 C 0.5705(2) 0.1168(3) 0.06458(11) 0.0220(8) Uani 1 1 d .
H112 H 0.5305 0.0548 0.0659 0.026 Uiso 1 1 calc R
C113 C 0.6606(2) 0.0949(3) 0.06683(12) 0.0256(8) Uani 1 1 d .
H113 H 0.6820 0.0180 0.0695 0.031 Uiso 1 1 calc R
C114 C 0.7190(2) 0.1844(3) 0.06523(11) 0.0233(8) Uani 1 1 d .
H114 H 0.7807 0.1693 0.0670 0.028 Uiso 1 1 calc R
C115 C 0.6878(2) 0.2960(3) 0.06108(12) 0.0247(8) Uani 1 1 d .
H115 H 0.7280 0.3578 0.0601 0.030 Uiso 1 1 calc R
C116 C 0.5981(2) 0.3182(3) 0.05837(11) 0.0206(8) Uani 1 1 d .
H116 H 0.5770 0.3952 0.0550 0.025 Uiso 1 1 calc R
C121 C 0.42199(19) 0.4089(3) 0.07272(10) 0.0148(7) Uani 1 1 d .
C122 C 0.4433(2) 0.4305(3) 0.11627(11) 0.0196(7) Uani 1 1 d .
H122 H 0.4576 0.3680 0.1355 0.024 Uiso 1 1 calc R
C123 C 0.4440(2) 0.5419(3) 0.13208(12) 0.0244(8) Uani 1 1 d .
H123 H 0.4588 0.5553 0.1619 0.029 Uiso 1 1 calc R
C124 C 0.4231(2) 0.6335(3) 0.10419(12) 0.0250(8) Uani 1 1 d .
H124 H 0.4219 0.7097 0.1148 0.030 Uiso 1 1 calc R
C125 C 0.4042(2) 0.6134(3) 0.06090(12) 0.0248(8) Uani 1 1 d .
H125 H 0.3909 0.6762 0.0417 0.030 Uiso 1 1 calc R
C126 C 0.4044(2) 0.5021(3) 0.04509(11) 0.0191(7) Uani 1 1 d .
H126 H 0.3924 0.4894 0.0152 0.023 Uiso 1 1 calc R
C131 C 0.3797(2) 0.2627(3) -0.00077(10) 0.0154(7) Uani 1 1 d .
C132 C 0.2988(2) 0.3176(3) -0.01709(11) 0.0193(7) Uani 1 1 d .
H132 H 0.2650 0.3512 0.0019 0.023 Uiso 1 1 calc R
C133 C 0.2679(2) 0.3233(3) -0.06067(11) 0.0256(8) Uani 1 1 d .
H133 H 0.2137 0.3622 -0.0714 0.031 Uiso 1 1 calc R
C134 C 0.3154(2) 0.2729(3) -0.08843(12) 0.0280(9) Uani 1 1 d .
H134 H 0.2941 0.2772 -0.1183 0.034 Uiso 1 1 calc R
C135 C 0.3942(2) 0.2157(3) -0.07275(12) 0.0263(8) Uani 1 1 d .
H135 H 0.4265 0.1795 -0.0918 0.032 Uiso 1 1 calc R
C136 C 0.4258(2) 0.2115(3) -0.02930(11) 0.0202(7) Uani 1 1 d .
H136 H 0.4802 0.1728 -0.0188 0.024 Uiso 1 1 calc R
Fe1 Fe 0.23154(3) 0.01442(4) 0.131267(14) 0.01194(9) Uani 1 1 d .
C21 C 0.2969(2) -0.0065(3) 0.18286(11) 0.0173(7) Uani 1 1 d .
O21 O 0.33720(16) -0.0210(2) 0.21679(7) 0.0258(6) Uani 1 1 d .
C22 C 0.1445(2) -0.0786(3) 0.13811(11) 0.0173(7) Uani 1 1 d .
O22 O 0.09129(15) -0.1463(2) 0.14204(8) 0.0267(6) Uani 1 1 d .
Ir2 Ir 0.195112(7) 0.252148(10) 0.122097(4) 0.00983(3) Uani 1 1 d .
C31 C 0.20534(18) 0.3818(3) 0.08865(10) 0.0137(7) Uani 1 1 d .
O31 O 0.21212(15) 0.4589(2) 0.06738(7) 0.0215(5) Uani 1 1 d .
P2 P 0.04172(5) 0.25602(7) 0.09946(3) 0.01183(16) Uani 1 1 d .
C211 C 0.00376(19) 0.2865(3) 0.04272(10) 0.0129(6) Uani 1 1 d .
C212 C -0.0853(2) 0.3182(3) 0.02903(10) 0.0161(7) Uani 1 1 d .
H212 H -0.1222 0.3307 0.0495 0.019 Uiso 1 1 calc R
C213 C -0.1205(2) 0.3317(3) -0.01391(11) 0.0172(7) Uani 1 1 d .
H213 H -0.1813 0.3522 -0.0228 0.021 Uiso 1 1 calc R
C214 C -0.0674(2) 0.3152(3) -0.04362(11) 0.0191(7) Uani 1 1 d .
H214 H -0.0917 0.3234 -0.0731 0.023 Uiso 1 1 calc R
C215 C 0.0209(2) 0.2870(3) -0.03098(11) 0.0207(7) Uani 1 1 d .
H215 H 0.0578 0.2778 -0.0516 0.025 Uiso 1 1 calc R
C216 C 0.0565(2) 0.2718(3) 0.01228(10) 0.0182(7) Uani 1 1 d .
H216 H 0.1173 0.2512 0.0208 0.022 Uiso 1 1 calc R
C221 C -0.01741(19) 0.3707(3) 0.12246(10) 0.0147(7) Uani 1 1 d .
C222 C -0.1001(2) 0.3559(3) 0.13364(10) 0.0190(7) Uani 1 1 d .
H222 H -0.1255 0.2812 0.1331 0.023 Uiso 1 1 calc R
C223 C -0.1458(2) 0.4498(3) 0.14568(11) 0.0247(8) Uani 1 1 d .
H223 H -0.2024 0.4389 0.1534 0.030 Uiso 1 1 calc R
C224 C -0.1097(2) 0.5588(3) 0.14649(10) 0.0224(8) Uani 1 1 d .
H224 H -0.1414 0.6229 0.1546 0.027 Uiso 1 1 calc R
C225 C -0.0275(2) 0.5744(3) 0.13556(10) 0.0201(7) Uani 1 1 d .
H225 H -0.0024 0.6493 0.1361 0.024 Uiso 1 1 calc R
C226 C 0.0183(2) 0.4814(3) 0.12378(10) 0.0172(7) Uani 1 1 d .
H226 H 0.0751 0.4928 0.1164 0.021 Uiso 1 1 calc R
C231 C -0.02019(18) 0.1262(3) 0.10701(10) 0.0135(6) Uani 1 1 d .
C232 C -0.0575(2) 0.0559(3) 0.07311(11) 0.0177(7) Uani 1 1 d .
H232 H -0.0488 0.0733 0.0451 0.021 Uiso 1 1 calc R
C233 C -0.1073(2) -0.0395(3) 0.08016(11) 0.0219(8) Uani 1 1 d .
H233 H -0.1330 -0.0873 0.0570 0.026 Uiso 1 1 calc R
C234 C -0.1196(2) -0.0651(3) 0.12095(12) 0.0244(8) Uani 1 1 d .
H234 H -0.1544 -0.1300 0.1256 0.029 Uiso 1 1 calc R
C235 C -0.0818(2) 0.0029(3) 0.15482(12) 0.0249(8) Uani 1 1 d .
H235 H -0.0900 -0.0155 0.1828 0.030 Uiso 1 1 calc R
C236 C -0.0320(2) 0.0978(3) 0.14795(11) 0.0197(7) Uani 1 1 d .
H236 H -0.0056 0.1443 0.1714 0.024 Uiso 1 1 calc R
P3 P 0.21417(5) 0.32560(7) 0.19455(3) 0.01185(16) Uani 1 1 d .
C311 C 0.22135(19) 0.4798(3) 0.20699(10) 0.0149(7) Uani 1 1 d .
C312 C 0.2253(2) 0.5146(3) 0.24914(11) 0.0199(7) Uani 1 1 d .
H312 H 0.2164 0.4597 0.2700 0.024 Uiso 1 1 calc R
C313 C 0.2422(2) 0.6286(3) 0.26083(12) 0.0264(8) Uani 1 1 d .
H313 H 0.2441 0.6520 0.2895 0.032 Uiso 1 1 calc R
C314 C 0.2563(2) 0.7083(3) 0.23055(12) 0.0261(8) Uani 1 1 d .
H314 H 0.2678 0.7864 0.2385 0.031 Uiso 1 1 calc R
C315 C 0.2538(2) 0.6748(3) 0.18882(12) 0.0230(8) Uani 1 1 d .
H315 H 0.2643 0.7294 0.1682 0.028 Uiso 1 1 calc R
C316 C 0.2357(2) 0.5605(3) 0.17717(11) 0.0193(7) Uani 1 1 d .
H316 H 0.2331 0.5377 0.1484 0.023 Uiso 1 1 calc R
C321 C 0.1284(2) 0.2719(3) 0.22222(10) 0.0131(6) Uani 1 1 d .
C322 C 0.0575(2) 0.3388(3) 0.22944(10) 0.0155(7) Uani 1 1 d .
H322 H 0.0542 0.4174 0.2211 0.019 Uiso 1 1 calc R
C323 C -0.0085(2) 0.2921(3) 0.24865(11) 0.0205(7) Uani 1 1 d .
H323 H -0.0568 0.3388 0.2533 0.025 Uiso 1 1 calc R
C324 C -0.0046(2) 0.1787(3) 0.26107(11) 0.0208(7) Uani 1 1 d .
H324 H -0.0498 0.1474 0.2745 0.025 Uiso 1 1 calc R
C325 C 0.0651(2) 0.1104(3) 0.25395(10) 0.0200(7) Uani 1 1 d .
H325 H 0.0678 0.0319 0.2625 0.024 Uiso 1 1 calc R
C326 C 0.1309(2) 0.1558(3) 0.23446(10) 0.0168(7) Uani 1 1 d .
H326 H 0.1782 0.1080 0.2293 0.020 Uiso 1 1 calc R
C331 C 0.3186(2) 0.2849(3) 0.23011(10) 0.0148(7) Uani 1 1 d .
C332 C 0.3959(2) 0.3111(3) 0.21594(11) 0.0247(8) Uani 1 1 d .
H332 H 0.3928 0.3379 0.1876 0.030 Uiso 1 1 calc R
C333 C 0.4786(2) 0.2987(4) 0.24246(12) 0.0307(9) Uani 1 1 d .
H333 H 0.5313 0.3176 0.2322 0.037 Uiso 1 1 calc R
C334 C 0.4842(2) 0.2596(3) 0.28329(11) 0.0249(8) Uani 1 1 d .
H334 H 0.5406 0.2511 0.3014 0.030 Uiso 1 1 calc R
C335 C 0.4079(2) 0.2328(3) 0.29783(12) 0.0308(9) Uani 1 1 d .
H335 H 0.4116 0.2048 0.3260 0.037 Uiso 1 1 calc R
C336 C 0.3246(2) 0.2462(3) 0.27152(11) 0.0250(8) Uani 1 1 d .
H336 H 0.2720 0.2286 0.2821 0.030 Uiso 1 1 calc R

loop_
_atom_site_aniso_label
_atom_site_aniso_U_11
_atom_site_aniso_U_22
_atom_site_aniso_U_33
_atom_site_aniso_U_23
_atom_site_aniso_U_13
_atom_site_aniso_U_12
C1 0.0151(15) 0.0186(18) 0.0179(18) -0.0075(14) 0.0022(13) -0.0029(13)
B2 0.0149(16) 0.0146(19) 0.023(2) -0.0046(16) 0.0065(15) -0.0007(14)
B3 0.0116(15) 0.0172(19) 0.017(2) -0.0018(15) 0.0004(14) -0.0012(13)
B4 0.0111(15) 0.0153(19) 0.0164(19) 0.0017(15) 0.0004(13) -0.0028(13)
B5 0.0169(17) 0.0127(19) 0.026(2) -0.0011(16) 0.0007(15) 0.0003(14)
B8 0.0102(14) 0.0096(17) 0.0134(18) 0.0047(14) 0.0000(12) 0.0016(12)
B9 0.0139(16) 0.0143(19) 0.025(2) 0.0004(16) 0.0033(15) -0.0005(14)
Ir1 0.00828(5) 0.01084(6) 0.01331(6) -0.00019(5) 0.00081(4) 0.00071(4)
C11 0.0188(15) 0.0136(16) 0.0211(18) 0.0002(14) 0.0031(13) 0.0005(13)
O11 0.0196(12) 0.0299(15) 0.0326(15) -0.0005(12) -0.0099(11) 0.0019(11)
P1 0.0098(3) 0.0140(4) 0.0151(4) -0.0006(3) 0.0025(3) 0.0007(3)
C111 0.0107(13) 0.0204(18) 0.0152(17) -0.0011(13) 0.0028(12) 0.0023(12)
C112 0.0137(14) 0.0179(18) 0.035(2) -0.0031(15) 0.0062(14) -0.0008(13)
C113 0.0167(16) 0.0207(19) 0.039(2) -0.0048(16) 0.0046(15) 0.0038(14)
C114 0.0107(14) 0.029(2) 0.031(2) -0.0074(16) 0.0051(14) 0.0022(13)
C115 0.0122(15) 0.029(2) 0.034(2) -0.0076(17) 0.0063(14) -0.0053(14)
C116 0.0124(14) 0.0228(19) 0.026(2) 0.0028(15) 0.0036(13) 0.0003(13)
C121 0.0106(13) 0.0127(16) 0.0222(18) 0.0010(13) 0.0053(12) 0.0000(11)
C122 0.0229(16) 0.0170(18) 0.0199(19) 0.0012(14) 0.0068(14) -0.0019(13)
C123 0.0258(18) 0.023(2) 0.025(2) -0.0058(16) 0.0069(15) -0.0056(15)
C124 0.0215(16) 0.0148(17) 0.040(2) -0.0039(17) 0.0092(15) -0.0015(14)
C125 0.0218(16) 0.0150(18) 0.037(2) 0.0073(16) 0.0035(15) 0.0009(14)
C126 0.0183(15) 0.0170(18) 0.0223(19) 0.0006(14) 0.0042(13) 0.0007(13)
C131 0.0134(13) 0.0163(17) 0.0160(17) 0.0034(13) 0.0017(12) -0.0046(12)
C132 0.0139(14) 0.0259(19) 0.0192(19) 0.0029(15) 0.0058(13) -0.0006(13)
C133 0.0185(16) 0.034(2) 0.022(2) 0.0074(17) -0.0001(14) -0.0021(15)
C134 0.0281(18) 0.037(2) 0.0169(19) 0.0001(16) 0.0002(15) -0.0108(16)
C135 0.0264(18) 0.034(2) 0.020(2) -0.0055(16) 0.0098(15) -0.0086(16)
C136 0.0183(15) 0.0225(18) 0.0199(19) -0.0018(15) 0.0036(13) -0.0023(13)
Fe1 0.01105(19) 0.0100(2) 0.0143(2) 0.00058(18) 0.00118(16) 0.00007(16)
C21 0.0168(14) 0.0103(16) 0.0253(19) 0.0033(14) 0.0051(13) 0.0016(12)
O21 0.0303(13) 0.0253(14) 0.0192(14) 0.0003(11) -0.0021(11) 0.0040(11)
C22 0.0173(15) 0.0149(17) 0.0191(18) 0.0002(14) 0.0018(13) 0.0035(13)
O22 0.0202(12) 0.0203(13) 0.0400(16) 0.0047(12) 0.0064(11) -0.0037(10)
Ir2 0.00881(5) 0.00966(6) 0.01075(6) 0.00104(5) 0.00108(4) 0.00088(4)
C31 0.0095(13) 0.0166(17) 0.0146(17) -0.0025(13) 0.0013(11) 0.0053(12)
O31 0.0224(12) 0.0180(13) 0.0256(14) 0.0101(11) 0.0081(10) 0.0037(10)
P2 0.0097(3) 0.0140(4) 0.0116(4) 0.0010(3) 0.0017(3) 0.0005(3)
C211 0.0139(14) 0.0114(15) 0.0127(16) 0.0018(12) 0.0009(12) 0.0003(11)
C212 0.0147(14) 0.0179(17) 0.0162(17) 0.0027(14) 0.0039(12) 0.0019(12)
C213 0.0118(14) 0.0162(17) 0.0224(19) 0.0049(14) 0.0000(13) 0.0015(12)
C214 0.0205(16) 0.0190(18) 0.0161(18) 0.0045(14) -0.0015(13) -0.0010(13)
C215 0.0254(17) 0.0234(18) 0.0141(18) 0.0041(14) 0.0059(14) 0.0056(14)
C216 0.0149(14) 0.0224(19) 0.0172(18) 0.0003(14) 0.0024(13) 0.0036(13)
C221 0.0134(13) 0.0193(17) 0.0106(16) 0.0004(13) 0.0005(11) 0.0048(12)
C222 0.0150(14) 0.0221(18) 0.0192(18) -0.0050(15) 0.0011(13) -0.0024(13)
C223 0.0156(15) 0.039(2) 0.0200(19) -0.0034(16) 0.0055(13) 0.0059(15)
C224 0.0250(17) 0.027(2) 0.0147(18) -0.0017(15) 0.0008(14) 0.0122(15)
C225 0.0261(17) 0.0178(18) 0.0160(18) 0.0019(14) 0.0030(14) 0.0062(14)
C226 0.0170(14) 0.0189(17) 0.0156(17) 0.0014(14) 0.0025(12) 0.0028(13)
C231 0.0079(12) 0.0151(16) 0.0165(17) 0.0021(13) -0.0002(11) 0.0020(11)
C232 0.0146(14) 0.0177(17) 0.0195(18) 0.0005(14) -0.0001(13) 0.0020(12)
C233 0.0183(15) 0.0179(18) 0.027(2) -0.0032(15) -0.0018(14) 0.0009(13)
C234 0.0173(16) 0.0183(18) 0.037(2) 0.0047(16) 0.0040(15) -0.0062(13)
C235 0.0240(17) 0.028(2) 0.024(2) 0.0073(16) 0.0078(15) -0.0035(15)
C236 0.0192(15) 0.0224(18) 0.0164(18) 0.0012(14) 0.0006(13) -0.0026(13)
P3 0.0124(3) 0.0106(4) 0.0123(4) 0.0006(3) 0.0017(3) 0.0005(3)
C311 0.0128(13) 0.0117(15) 0.0194(18) -0.0008(13) 0.0007(12) -0.0010(12)
C312 0.0205(15) 0.0180(18) 0.0228(19) 0.0003(15) 0.0082(14) -0.0017(13)
C313 0.0276(18) 0.024(2) 0.029(2) -0.0103(17) 0.0087(15) -0.0059(15)
C314 0.0253(18) 0.0127(17) 0.040(2) -0.0043(16) 0.0054(16) -0.0019(14)
C315 0.0226(17) 0.0157(17) 0.030(2) 0.0072(15) 0.0016(15) -0.0006(14)
C316 0.0186(15) 0.0160(17) 0.0220(19) 0.0016(14) -0.0001(13) 0.0012(13)
C321 0.0165(14) 0.0135(16) 0.0088(15) 0.0000(12) 0.0010(12) -0.0034(12)
C322 0.0167(14) 0.0136(16) 0.0169(18) 0.0023(13) 0.0049(13) -0.0005(12)
C323 0.0184(15) 0.0210(18) 0.024(2) 0.0017(15) 0.0091(14) 0.0008(13)
C324 0.0172(15) 0.028(2) 0.0182(19) 0.0018(15) 0.0061(13) -0.0037(14)
C325 0.0278(17) 0.0153(18) 0.0159(18) 0.0012(14) 0.0015(14) -0.0039(14)
C326 0.0233(16) 0.0124(17) 0.0147(17) 0.0007(13) 0.0035(13) -0.0011(12)
C331 0.0133(14) 0.0163(16) 0.0144(17) -0.0018(13) 0.0015(12) 0.0021(12)
C332 0.0200(16) 0.037(2) 0.0157(19) 0.0038(16) 0.0000(14) -0.0072(15)
C333 0.0171(16) 0.048(3) 0.026(2) -0.0029(19) 0.0019(15) -0.0086(16)
C334 0.0171(15) 0.033(2) 0.0221(19) -0.0014(17) -0.0040(14) 0.0031(15)
C335 0.0277(19) 0.045(3) 0.0171(19) 0.0092(17) -0.0022(15) 0.0032(17)
C336 0.0190(16) 0.037(2) 0.0184(19) 0.0051(17) 0.0026(14) 0.0030(15)

loop_
_atom_type_symbol
_atom_type_description
_atom_type_scat_dispersion_real
_atom_type_scat_dispersion_imag
_atom_type_scat_source
C C 0.0033 0.0016 'International Tables Vol C Tables 4.2.6.8 and 6.1.1.4'
H H 0.0000 0.0000 'International Tables Vol C Tables 4.2.6.8 and 6.1.1.4'
B B 0.0013 0.0007 'International Tables Vol C Tables 4.2.6.8 and 6.1.1.4'
O O 0.0106 0.0060 'International Tables Vol C Tables 4.2.6.8 and 6.1.1.4'
P P 0.1023 0.0942 'International Tables Vol C Tables 4.2.6.8 and 6.1.1.4'
Fe Fe 0.3463 0.8444 'International Tables Vol C Tables 4.2.6.8 and 6.1.1.4'
Ir Ir -1.4442 7.9887 'International Tables Vol C Tables 4.2.6.8 and 6.1.1.4'

loop_
_geom_angle_atom_site_label_1
_geom_angle_atom_site_label_2
_geom_angle_atom_site_label_3
_geom_angle
B3 C1 B4 68.8(2)
B3 C1 B2 79.1(2)
B4 C1 B2 114.8(3)
B3 C1 B5 114.3(3)
B4 C1 B5 76.2(2)
B2 C1 B5 67.7(2)
C1 B2 B9 109.6(3)
C1 B2 B5 56.5(2)
B9 B2 B5 57.6(2)
C1 B2 B3 50.02(18)
B9 B2 B3 109.1(3)
B5 B2 B3 89.1(2)
C1 B2 Ir1 109.0(2)
B9 B2 Ir1 62.87(17)
B5 B2 Ir1 100.6(2)
B3 B2 Ir1 65.98(15)
C1 B3 B8 106.7(3)
C1 B3 B4 56.0(2)
B8 B3 B4 57.4(2)
C1 B3 B2 50.84(18)
B8 B3 B2 103.5(2)
B4 B3 B2 89.4(2)
C1 B3 Ir1 106.9(2)
B8 B3 Ir1 60.61(15)
B4 B3 Ir1 100.8(2)
B2 B3 Ir1 62.85(14)
C1 B4 B8 106.6(3)
C1 B4 B3 55.2(2)
B8 B4 B3 58.1(2)
C1 B4 B5 52.2(2)
B8 B4 B5 103.9(2)
B3 B4 B5 90.4(2)
C1 B4 Fe1 106.3(2)
B8 B4 Fe1 59.70(16)
B3 B4 Fe1 99.94(18)
B5 B4 Fe1 62.01(15)
C1 B5 B9 111.4(3)
C1 B5 B2 55.9(2)
B9 B5 B2 60.1(2)
C1 B5 B4 51.54(19)
B9 B5 B4 111.0(3)
B2 B5 B4 91.1(2)
C1 B5 Fe1 109.1(2)
B9 B5 Fe1 61.67(18)
B2 B5 Fe1 100.9(2)
B4 B5 Fe1 65.95(16)
B4 B8 B3 64.5(2)
B4 B8 Fe1 75.33(18)
B3 B8 Fe1 114.5(2)
B4 B8 Ir2 144.7(2)
B3 B8 Ir2 150.3(2)
Fe1 B8 Ir2 85.93(14)
B4 B8 Ir1 115.7(2)
B3 B8 Ir1 75.85(17)
Fe1 B8 Ir1 78.18(10)
Ir2 B8 Ir1 88.50(12)
B5 B9 B2 62.3(2)
B5 B9 Fe1 71.49(18)
B2 B9 Fe1 108.7(2)
B5 B9 Ir1 109.2(2)
B2 B9 Ir1 71.32(18)
Fe1 B9 Ir1 77.04(13)
H21 Ir1 C11 88.8(10)
H21 Ir1 B8 77.1(10)
C11 Ir1 B8 152.14(14)
H21 Ir1 B9 120.3(10)
C11 Ir1 B9 78.45(13)
B8 Ir1 B9 88.01(13)
H21 Ir1 B2 155.7(10)
C11 Ir1 B2 104.42(13)
B8 Ir1 B2 82.09(13)
B9 Ir1 B2 45.80(15)
H21 Ir1 P1 97.5(10)
C11 Ir1 P1 90.98(10)
B8 Ir1 P1 114.37(9)
B9 Ir1 P1 140.14(11)
B2 Ir1 P1 102.53(10)
H21 Ir1 B3 116.0(10)
C11 Ir1 B3 154.93(13)
B8 Ir1 B3 43.53(13)
B9 Ir1 B3 85.12(13)
B2 Ir1 B3 51.17(13)
P1 Ir1 B3 89.62(10)
H21 Ir1 Fe1 79.7(10)
C11 Ir1 Fe1 104.85(10)
B8 Ir1 Fe1 49.42(9)
B9 Ir1 Fe1 49.50(10)
B2 Ir1 Fe1 77.24(10)
P1 Ir1 Fe1 163.79(2)
B3 Ir1 Fe1 77.56(10)
H21 Ir1 Ir2 32.3(10)
C11 Ir1 Ir2 117.55(10)
B8 Ir1 Ir2 44.85(10)
B9 Ir1 Ir2 109.45(10)
B2 Ir1 Ir2 125.49(9)
P1 Ir1 Ir2 109.50(2)
B3 Ir1 Ir2 85.67(9)
Fe1 Ir1 Ir2 60.194(12)
O11 C11 Ir1 177.6(3)
C111 P1 C131 102.52(15)
C111 P1 C121 101.11(14)
C131 P1 C121 103.63(15)
C111 P1 Ir1 113.57(11)
C131 P1 Ir1 119.56(10)
C121 P1 Ir1 114.18(11)
C112 C111 C116 118.8(3)
C112 C111 P1 120.4(2)
C116 C111 P1 120.8(2)
C111 C112 C113 120.3(3)
C114 C113 C112 120.2(3)
C113 C114 C115 119.8(3)
C114 C115 C116 120.2(3)
C115 C116 C111 120.6(3)
C126 C121 C122 118.4(3)
C126 C121 P1 125.4(3)
C122 C121 P1 116.2(2)
C123 C122 C121 121.1(3)
C124 C123 C122 119.7(3)
C125 C124 C123 119.6(3)
C124 C125 C126 120.6(3)
C125 C126 C121 120.4(3)
C136 C131 C132 118.1(3)
C136 C131 P1 122.1(2)
C132 C131 P1 119.8(3)
C133 C132 C131 120.5(3)
C134 C133 C132 120.3(3)
C133 C134 C135 119.9(3)
C136 C135 C134 119.8(4)
C135 C136 C131 121.4(3)
H31 Fe1 C22 96.3(12)
H31 Fe1 C21 85.6(11)
C22 Fe1 C21 96.20(15)
H31 Fe1 B8 79.3(11)
C22 Fe1 B8 117.06(14)
C21 Fe1 B8 144.56(14)
H31 Fe1 B9 138.9(11)
C22 Fe1 B9 122.26(15)
C21 Fe1 B9 77.06(15)
B8 Fe1 B9 93.68(15)
H31 Fe1 B5 163.5(11)
C22 Fe1 B5 86.25(15)
C21 Fe1 B5 110.44(14)
B8 Fe1 B5 85.02(14)
B9 Fe1 B5 46.85(14)
H31 Fe1 B4 112.0(11)
C22 Fe1 B4 82.95(14)
C21 Fe1 B4 162.47(14)
B8 Fe1 B4 44.97(13)
B9 Fe1 B4 88.54(14)
B5 Fe1 B4 52.04(13)
H31 Fe1 Ir1 93.1(12)
C22 Fe1 Ir1 164.14(11)
C21 Fe1 Ir1 97.24(11)
B8 Fe1 Ir1 52.40(9)
B9 Fe1 Ir1 53.46(11)
B5 Fe1 Ir1 81.20(10)
B4 Fe1 Ir1 81.70(9)
H31 Fe1 Ir2 33.9(12)
C22 Fe1 Ir2 118.35(10)
C21 Fe1 Ir2 107.21(10)
B8 Fe1 Ir2 47.40(10)
B9 Fe1 Ir2 118.33(11)
B5 Fe1 Ir2 131.87(11)
B4 Fe1 Ir2 88.33(9)
Ir1 Fe1 Ir2 65.167(12)
O21 C21 Fe1 178.1(3)
O22 C22 Fe1 174.9(3)
H21 Ir2 H31 90.2(15)
H21 Ir2 C31 86.2(10)
H31 Ir2 C31 175.6(11)
H21 Ir2 B8 81.8(11)
H31 Ir2 B8 76.7(11)
C31 Ir2 B8 100.36(14)
H21 Ir2 P2 171.4(11)
H31 Ir2 P2 93.7(11)
C31 Ir2 P2 89.61(9)
B8 Ir2 P2 91.61(9)
H21 Ir2 P3 85.3(11)
H31 Ir2 P3 77.4(11)
C31 Ir2 P3 104.70(10)
B8 Ir2 P3 150.91(9)
P2 Ir2 P3 103.00(3)
H21 Ir2 Fe1 76.8(10)
H31 Ir2 Fe1 31.9(11)
C31 Ir2 Fe1 144.26(10)
B8 Ir2 Fe1 46.67(9)
P2 Ir2 Fe1 102.68(2)
P3 Ir2 Fe1 104.95(2)
H21 Ir2 Ir1 35.2(10)
H31 Ir2 Ir1 81.5(11)
C31 Ir2 Ir1 94.12(9)
B8 Ir2 Ir1 46.65(9)
P2 Ir2 Ir1 138.09(2)
P3 Ir2 Ir1 116.193(19)
Fe1 Ir2 Ir1 54.639(10)
O31 C31 Ir2 178.1(3)
C231 P2 C211 102.39(14)
C231 P2 C221 103.95(15)
C211 P2 C221 99.62(14)
C231 P2 Ir2 117.54(9)
C211 P2 Ir2 115.31(10)
C221 P2 Ir2 115.62(10)
C216 C211 C212 118.2(3)
C216 C211 P2 123.6(2)
C212 C211 P2 118.1(3)
C213 C212 C211 121.0(3)
C214 C213 C212 119.9(3)
C213 C214 C215 120.3(3)
C214 C215 C216 120.0(3)
C211 C216 C215 120.6(3)
C222 C221 C226 118.4(3)
C222 C221 P2 123.6(3)
C226 C221 P2 117.5(2)
C221 C222 C223 120.4(3)
C224 C223 C222 120.3(3)
C225 C224 C223 119.8(3)
C224 C225 C226 120.0(3)
C225 C226 C221 121.1(3)
C232 C231 C236 119.1(3)
C232 C231 P2 122.1(3)
C236 C231 P2 118.8(2)
C233 C232 C231 120.0(3)
C234 C233 C232 120.0(3)
C235 C234 C233 120.4(3)
C234 C235 C236 119.7(3)
C235 C236 C231 120.7(3)
C321 P3 C311 104.40(15)
C321 P3 C331 103.38(14)
C311 P3 C331 96.13(13)
C321 P3 Ir2 111.85(10)
C311 P3 Ir2 122.72(11)
C331 P3 Ir2 115.73(11)
C316 C311 C312 119.0(3)
C316 C311 P3 121.6(3)
C312 C311 P3 118.8(2)
C313 C312 C311 120.5(3)
C314 C313 C312 119.7(3)
C315 C314 C313 120.4(3)
C314 C315 C316 119.6(3)
C311 C316 C315 120.7(3)
C322 C321 C326 118.3(3)
C322 C321 P3 122.9(2)
C326 C321 P3 118.7(2)
C323 C322 C321 120.6(3)
C324 C323 C322 120.5(3)
C323 C324 C325 119.7(3)
C324 C325 C326 120.2(3)
C325 C326 C321 120.5(3)
C332 C331 C336 118.5(3)
C332 C331 P3 116.1(2)
C336 C331 P3 124.7(3)
C331 C332 C333 121.0(3)
C334 C333 C332 120.2(3)
C335 C334 C333 119.5(3)
C334 C335 C336 120.5(3)
C331 C336 C335 120.2(3)

loop_
_geom_bond_atom_site_label_1
_geom_bond_atom_site_label_2
_geom_bond_distance
C1 B3 1.590(5)
C1 B4 1.605(5)
C1 B2 1.609(5)
C1 B5 1.621(5)
B2 B9 1.762(6)
B2 B5 1.798(6)
B2 B3 2.038(5)
B2 Ir1 2.328(4)
B3 B8 1.697(5)
B3 B4 1.806(5)
B3 Ir1 2.389(3)
B4 B8 1.685(5)
B4 B5 1.991(5)
B4 Fe1 2.306(4)
B5 B9 1.715(5)
B5 Fe1 2.230(4)
B8 Fe1 2.058(3)
B8 Ir2 2.083(4)
B8 Ir1 2.147(3)
B9 Fe1 2.070(4)
B9 Ir1 2.187(4)
Ir1 H21 1.84(3)
Ir1 C11 1.912(3)
Ir1 P1 2.3488(9)
Ir1 Fe1 2.6525(5)
Ir1 Ir2 2.9517(3)
C11 O11 1.139(4)
P1 C111 1.823(3)
P1 C131 1.827(3)
P1 C121 1.829(3)
C111 C112 1.389(4)
C111 C116 1.391(4)
C112 C113 1.390(4)
C113 C114 1.378(5)
C114 C115 1.380(5)
C115 C116 1.381(4)
C121 C126 1.391(4)
C121 C122 1.392(5)
C122 C123 1.388(5)
C123 C124 1.387(5)
C124 C125 1.380(5)
C125 C126 1.389(5)
C131 C136 1.386(5)
C131 C132 1.403(4)
C132 C133 1.387(5)
C133 C134 1.378(5)
C134 C135 1.385(5)
C135 C136 1.384(5)
Fe1 H31 1.63(3)
Fe1 C22 1.760(3)
Fe1 C21 1.779(3)
Fe1 Ir2 2.8222(5)
C21 O21 1.156(4)
C22 O22 1.154(4)
Ir2 H21 1.71(3)
Ir2 H31 1.73(3)
Ir2 C31 1.870(3)
Ir2 P2 2.3219(8)
Ir2 P3 2.4345(9)
C31 O31 1.142(4)
P2 C231 1.820(3)
P2 C211 1.833(3)
P2 C221 1.838(3)
C211 C216 1.385(5)
C211 C212 1.400(4)
C212 C213 1.387(4)
C213 C214 1.373(5)
C214 C215 1.374(4)
C215 C216 1.400(4)
C221 C222 1.386(4)
C221 C226 1.395(4)
C222 C223 1.388(5)
C223 C224 1.381(5)
C224 C225 1.377(5)
C225 C226 1.378(4)
C231 C232 1.392(4)
C231 C236 1.394(5)
C232 C233 1.387(5)
C233 C234 1.384(5)
C234 C235 1.377(5)
C235 C236 1.381(5)
P3 C321 1.823(3)
P3 C311 1.834(3)
P3 C331 1.840(3)
C311 C316 1.383(4)
C311 C312 1.397(5)
C312 C313 1.388(5)
C313 C314 1.384(5)
C314 C315 1.384(5)
C315 C316 1.393(5)
C321 C322 1.387(4)
C321 C326 1.403(4)
C322 C323 1.386(4)
C323 C324 1.374(5)
C324 C325 1.381(5)
C325 C326 1.383(5)
C331 C332 1.376(5)
C331 C336 1.385(5)
C332 C333 1.392(4)
C333 C334 1.370(5)
C334 C335 1.369(5)
C335 C336 1.397(4)
